data_2020339
loop_
_publ_author_name
'Zalkin, A.'
'Templeton, L.K.'
'Templeton, D.H.'

_publ_section_title
;
 Structure of rubidium uranyl(VI) trinitrate
;
_journal_name_full 'Acta Crystallographica C (39,1983-)'
_journal_page_first 810
_journal_page_last 811
_journal_volume 45
_journal_year 1989
_chemical_formula_sum 'N3 O11 Rb U'
_chemical_name_systematic 'Rb (U O2) (N O3)3'
_space_group_IT_number 167
_symmetry_space_group_name_Hall '-R 3 2"c'
_symmetry_space_group_name_H-M 'R -3 c :H'
_cell_angle_alpha 90
_cell_angle_beta 90
_cell_angle_gamma 120
_cell_formula_units_Z 6
_cell_length_a 9.384
_cell_length_b 9.384
_cell_length_c 18.899
_cell_volume 1441.270
_citation_journal_id_ASTM ACSCEE
_cod_data_source_file Zalkin_ACSCEE_1989_727.cif
_cod_data_source_block N3O11Rb1U1
_cod_original_cell_volume 1441.27
_cod_original_formula_sum 'N3 O11 Rb1 U1'
_cod_database_code 2020339

loop_
_symmetry_equiv_pos_as_xyz
x,y,z
-y,x-y,z
-x+y,-x,z
y,x,-z+1/2
-x,-x+y,-z+1/2
x-y,-y,-z+1/2
-x,-y,-z
y,-x+y,-z
x-y,x,-z
-y,-x,z-1/2
x,x-y,z-1/2
-x+y,y,z-1/2
x+2/3,y+1/3,z+1/3
-y+2/3,x-y+1/3,z+1/3
-x+y+2/3,-x+1/3,z+1/3
y+2/3,x+1/3,-z+5/6
-x+2/3,-x+y+1/3,-z+5/6
x-y+2/3,-y+1/3,-z+5/6
-x+2/3,-y+1/3,-z+1/3
y+2/3,-x+y+1/3,-z+1/3
x-y+2/3,x+1/3,-z+1/3
-y+2/3,-x+1/3,z-1/6
x+2/3,x-y+1/3,z-1/6
-x+y+2/3,y+1/3,z-1/6
x+1/3,y+2/3,z+2/3
-y+1/3,x-y+2/3,z+2/3
-x+y+1/3,-x+2/3,z+2/3
y+1/3,x+2/3,-z+7/6
-x+1/3,-x+y+2/3,-z+7/6
x-y+1/3,-y+2/3,-z+7/6
-x+1/3,-y+2/3,-z+2/3
y+1/3,-x+y+2/3,-z+2/3
x-y+1/3,x+2/3,-z+2/3
-y+1/3,-x+2/3,z+1/6
x+1/3,x-y+2/3,z+1/6
-x+y+1/3,y+2/3,z+1/6

loop_
_atom_site_label
_atom_site_type_symbol
_atom_site_fract_x
_atom_site_fract_y
_atom_site_fract_z
_atom_site_occupancy
_atom_site_U_iso_or_equiv
O3 O-2 0.3031 0.131 0.25566 1 0.0
O1 O-2 0 0 0.15761 1 0.0
N1 N+5 0.3103 0 0.25 1 0.0
O2 O-2 0.4388 0 0.25 1 0.0
Rb1 Rb+1 0 0 0 1 0.0
U1 U+6 0 0 0.25 1 0.0
